data_1553452
loop_
_publ_author_name
'G\"orgen n\'ee Boersch, Christina'
'Lutsenko, Kiril'
'Merkul, Eugen'
'Frank, Walter'
'M\"uller, Thomas J. J.'

_publ_section_title
;
 Catalytic one-pot synthesis of 4-(hetero)aryl substituted 5-(2-oxoethyl)
 oxazol-2(3H)-ones by coupling--isomerization--elimination (CIE) sequence
;
_journal_issue 7
_journal_name_full 'Organic Chemistry Frontiers'
_journal_page_first 887
_journal_paper_doi 10.1039/C6QO00138F
_journal_volume 3
_journal_year 2016
_chemical_formula_moiety 'C19 H17 N O5'
_chemical_formula_sum 'C19 H17 N O5'
_chemical_formula_weight 339.34
_space_group_crystal_system monoclinic
_space_group_IT_number 14
_space_group_name_Hall '-P 2yn'
_space_group_name_H-M_alt 'P 1 21/n 1'
_atom_sites_solution_hydrogens difmap
_atom_sites_solution_primary direct
_atom_sites_solution_secondary difmap
_audit_creation_method SHELXL-2013
_audit_update_record
;
2016-03-14 deposited with the CCDC.
2016-05-19 downloaded from the CCDC.
;
_cell_angle_alpha 90
_cell_angle_beta 106.649(8)
_cell_angle_gamma 90
_cell_formula_units_Z 8
_cell_length_a 13.5013(10)
_cell_length_b 18.6052(13)
_cell_length_c 13.6121(9)
_cell_measurement_reflns_used 8000
_cell_measurement_temperature 291(2)
_cell_measurement_theta_max 19.65
_cell_measurement_theta_min 5.10
_cell_volume 3275.9(4)
_computing_cell_refinement 'IPDS Software (Stoe & Cie, 2000)'
_computing_data_collection 'IPDS Software (Stoe & Cie, 2000)'
_computing_data_reduction 'IPDS Software (Stoe & Cie, 2000)'
_computing_molecular_graphics 'SHELXTL (Sheldrick, 2008)'
_computing_publication_material 'SHELXL-2013 (Sheldrick, 2013)'
_computing_structure_refinement 'SHELXL-2013 (Sheldrick, 2013)'
_computing_structure_solution 'SHELXS-97 (Sheldrick, 2008)'
_diffrn_ambient_temperature 291(2)
_diffrn_detector_area_resol_mean 6.67
_diffrn_measured_fraction_theta_full 0.947
_diffrn_measured_fraction_theta_max 0.964
_diffrn_measurement_device_type 'Stoe IPDS'
_diffrn_measurement_method \f-scans
_diffrn_radiation_monochromator graphite
_diffrn_radiation_source 'fine-focus sealed tube'
_diffrn_radiation_type MoK\a
_diffrn_radiation_wavelength 0.71073
_diffrn_reflns_av_R_equivalents 0.1021
_diffrn_reflns_av_unetI/netI 0.0807
_diffrn_reflns_Laue_measured_fraction_full 0.947
_diffrn_reflns_Laue_measured_fraction_max 0.964
_diffrn_reflns_limit_h_max 16
_diffrn_reflns_limit_h_min -16
_diffrn_reflns_limit_k_max 22
_diffrn_reflns_limit_k_min -22
_diffrn_reflns_limit_l_max 16
_diffrn_reflns_limit_l_min -16
_diffrn_reflns_number 42772
_diffrn_reflns_point_group_measured_fraction_full 0.947
_diffrn_reflns_point_group_measured_fraction_max 0.964
_diffrn_reflns_theta_full 25.242
_diffrn_reflns_theta_max 25.074
_diffrn_reflns_theta_min 2.170
_exptl_absorpt_coefficient_mu 0.100
_exptl_absorpt_correction_type none
_exptl_crystal_colour colourless
_exptl_crystal_density_diffrn 1.376
_exptl_crystal_description isometric
_exptl_crystal_F_000 1424
_exptl_crystal_recrystallization_method 'Re-crystallisation from solvent'
_exptl_crystal_size_max 0.30
_exptl_crystal_size_mid 0.30
_exptl_crystal_size_min 0.30
_refine_diff_density_max 0.115
_refine_diff_density_min -0.127
_refine_diff_density_rms 0.028
_refine_ls_goodness_of_fit_ref 0.800
_refine_ls_hydrogen_treatment mixed
_refine_ls_matrix_type full
_refine_ls_number_parameters 461
_refine_ls_number_reflns 5610
_refine_ls_number_restraints 0
_refine_ls_restrained_S_all 0.800
_refine_ls_R_factor_all 0.0705
_refine_ls_R_factor_gt 0.0318
_refine_ls_shift/su_max 0.001
_refine_ls_shift/su_mean 0.000
_refine_ls_structure_factor_coef Fsqd
_refine_ls_weighting_details 'w=1/[\s^2^(Fo^2^)] where P=(Fo^2^+2Fc^2^)/3'
_refine_ls_weighting_scheme calc
_refine_ls_wR_factor_gt 0.0553
_refine_ls_wR_factor_ref 0.0581
_reflns_Friedel_coverage 0.000
_reflns_number_gt 2744
_reflns_number_total 5610
_reflns_threshold_expression 'I > 2\s(I)'
_cod_data_source_file c6qo00138f2.cif
_cod_data_source_block opus774b
_cod_original_sg_symbol_H-M 'P 21/n'
_cod_database_code 1553452
_shelx_space_group_comment
;
The symmetry employed for this shelxl refinement is uniquely defined
by the following loop, which should always be used as a source of
symmetry information in preference to the above space-group names.
They are only intended as comments.
;
_shelx_estimated_absorpt_t_min 0.970
_shelx_estimated_absorpt_t_max 0.970
_shelxl_version_number 2013-4

loop_
_space_group_symop_operation_xyz
'x, y, z'
'-x+1/2, y+1/2, -z+1/2'
'-x, -y, -z'
'x-1/2, -y-1/2, z-1/2'

loop_
_atom_site_label
_atom_site_type_symbol
_atom_site_fract_x
_atom_site_fract_y
_atom_site_fract_z
_atom_site_U_iso_or_equiv
_atom_site_adp_type
_atom_site_occupancy
_atom_site_site_symmetry_order
_atom_site_calc_flag
_atom_site_refinement_flags_posn
_atom_site_refinement_flags_adp
O1 O 0.68671(8) 0.58680(6) 0.38418(9) 0.0582(3) Uani 1 1 d . .
O2 O 0.56276(9) 0.66548(6) 0.30213(10) 0.0629(3) Uani 1 1 d . .
O3 O 0.81500(9) 0.43920(7) 0.33451(12) 0.0794(4) Uani 1 1 d . .
O4 O 0.42051(10) 0.23007(6) 0.46766(10) 0.0752(4) Uani 1 1 d . .
O5 O 1.17955(10) 0.27397(7) 0.63939(12) 0.0778(4) Uani 1 1 d . .
N1 N 0.52839(11) 0.54813(7) 0.33844(12) 0.0529(4) Uani 1 1 d . .
H1 H 0.4623(13) 0.5506(9) 0.3186(13) 0.064 Uiso 1 1 d . U
C1 C 0.58703(13) 0.60621(10) 0.33678(14) 0.0542(5) Uani 1 1 d . .
C2 C 0.68573(13) 0.51635(9) 0.41907(14) 0.0532(5) Uani 1 1 d . .
C3 C 0.58906(13) 0.49167(9) 0.39114(13) 0.0496(4) Uani 1 1 d . .
C4 C 0.78514(12) 0.48822(9) 0.48295(14) 0.0578(5) Uani 1 1 d . .
H41 H 0.7723 0.4594 0.5374 0.069 Uiso 1 1 calc R U
H42 H 0.8281 0.5285 0.5147 0.069 Uiso 1 1 calc R U
C5 C 0.84470(13) 0.44320(9) 0.42696(17) 0.0548(5) Uani 1 1 d . .
C6 C 0.93550(12) 0.40304(9) 0.48669(15) 0.0502(4) Uani 1 1 d . .
C7 C 0.97790(14) 0.35113(10) 0.43797(16) 0.0659(5) Uani 1 1 d . .
H71 H 0.9498 0.3438 0.3679 0.079 Uiso 1 1 calc R U
C8 C 1.06030(15) 0.31051(10) 0.49086(19) 0.0725(6) Uani 1 1 d . .
H81 H 1.0882 0.2764 0.4564 0.087 Uiso 1 1 calc R U
C9 C 1.10208(13) 0.31982(9) 0.59442(18) 0.0580(5) Uani 1 1 d . .
C10 C 1.06327(13) 0.37210(10) 0.64358(15) 0.0618(5) Uani 1 1 d . .
H101 H 1.0929 0.3802 0.7133 0.074 Uiso 1 1 calc R U
C11 C 0.98000(13) 0.41285(9) 0.58965(16) 0.0581(5) Uani 1 1 d . .
H111 H 0.9535 0.4478 0.6240 0.070 Uiso 1 1 calc R U
C12 C 0.54311(12) 0.42353(8) 0.40768(13) 0.0487(4) Uani 1 1 d . .
C13 C 0.43943(13) 0.41925(9) 0.40325(13) 0.0548(5) Uani 1 1 d . .
H131 H 0.3985 0.4602 0.3871 0.066 Uiso 1 1 calc R U
C14 C 0.39556(13) 0.35581(9) 0.42218(14) 0.0559(5) Uani 1 1 d . .
H141 H 0.3259 0.3542 0.4192 0.067 Uiso 1 1 calc R U
C15 C 0.45525(14) 0.29483(9) 0.44549(14) 0.0555(5) Uani 1 1 d . .
C16 C 0.55751(13) 0.29744(9) 0.44688(13) 0.0574(5) Uani 1 1 d . .
H161 H 0.5975 0.2559 0.4607 0.069 Uiso 1 1 calc R U
C17 C 0.60085(13) 0.36037(9) 0.42822(13) 0.0545(5) Uani 1 1 d . .
H171 H 0.6700 0.3611 0.4292 0.065 Uiso 1 1 calc R U
C18 C 1.22001(16) 0.27548(12) 0.74748(19) 0.0937(7) Uani 1 1 d . .
H181 H 1.2735 0.2400 0.7688 0.141 Uiso 1 1 calc R U
H182 H 1.1658 0.2653 0.7782 0.141 Uiso 1 1 calc R U
H183 H 1.2482 0.3222 0.7688 0.141 Uiso 1 1 calc R U
C19 C 0.31864(15) 0.22530(10) 0.47706(18) 0.0880(7) Uani 1 1 d . .
H191 H 0.3062 0.1773 0.4965 0.132 Uiso 1 1 calc R U
H192 H 0.2698 0.2369 0.4125 0.132 Uiso 1 1 calc R U
H193 H 0.3111 0.2585 0.5285 0.132 Uiso 1 1 calc R U
O6 O 0.21077(8) 0.66854(6) 0.32089(9) 0.0604(3) Uani 1 1 d . .
O7 O 0.31850(9) 0.58032(7) 0.30311(11) 0.0724(4) Uani 1 1 d . .
O8 O 0.18918(11) 0.78189(8) 0.51152(11) 0.0913(5) Uani 1 1 d . .
O9 O 0.49751(10) 1.03279(7) 0.33117(11) 0.0835(4) Uani 1 1 d . .
O10 O -0.19156(11) 0.98185(8) 0.49261(13) 0.1046(5) Uani 1 1 d . .
N2 N 0.35932(11) 0.70148(8) 0.30433(11) 0.0534(4) Uani 1 1 d . .
H2 H 0.4255(12) 0.6977(8) 0.3003(12) 0.064 Uiso 1 1 d . U
C20 C 0.30099(13) 0.64407(11) 0.30917(14) 0.0575(5) Uani 1 1 d . .
C21 C 0.21582(13) 0.74332(9) 0.32475(14) 0.0534(5) Uani 1 1 d . .
C22 C 0.30703(13) 0.76444(9) 0.31605(13) 0.0499(4) Uani 1 1 d . .
C23 C 0.12158(12) 0.78053(9) 0.33168(14) 0.0579(5) Uani 1 1 d . .
H231 H 0.0628 0.7492 0.3039 0.070 Uiso 1 1 calc R U
H232 H 0.1117 0.8231 0.2888 0.070 Uiso 1 1 calc R U
C24 C 0.12195(14) 0.80278(10) 0.43828(17) 0.0610(5) Uani 1 1 d . .
C25 C 0.03753(13) 0.84960(9) 0.44833(16) 0.0579(5) Uani 1 1 d . .
C26 C 0.02450(15) 0.86241(11) 0.54409(17) 0.0763(6) Uani 1 1 d . .
H261 H 0.0692 0.8409 0.6015 0.092 Uiso 1 1 calc R U
C27 C -0.05268(16) 0.90605(12) 0.55605(18) 0.0862(7) Uani 1 1 d . .
H271 H -0.0603 0.9136 0.6210 0.103 Uiso 1 1 calc R U
C28 C -0.11899(15) 0.93871(11) 0.47244(19) 0.0737(6) Uani 1 1 d . .
C29 C -0.10933(15) 0.92620(10) 0.37711(17) 0.0752(6) Uani 1 1 d . .
H291 H -0.1547 0.9475 0.3199 0.090 Uiso 1 1 calc R U
C30 C -0.03179(14) 0.88168(10) 0.36612(16) 0.0663(5) Uani 1 1 d . .
H301 H -0.0262 0.8730 0.3006 0.080 Uiso 1 1 calc R U
C31 C 0.35378(12) 0.83496(9) 0.31849(13) 0.0518(5) Uani 1 1 d . .
C32 C 0.31154(14) 0.89524(10) 0.34852(17) 0.0762(6) Uani 1 1 d . .
H321 H 0.2503 0.8907 0.3664 0.091 Uiso 1 1 calc R U
C33 C 0.35622(14) 0.96204(10) 0.35327(16) 0.0737(6) Uani 1 1 d . .
H331 H 0.3251 1.0017 0.3736 0.088 Uiso 1 1 calc R U
C34 C 0.44555(15) 0.96983(9) 0.32836(14) 0.0602(5) Uani 1 1 d . .
C35 C 0.48857(17) 0.91121(10) 0.29785(19) 0.0979(8) Uani 1 1 d . .
H351 H 0.5495 0.9163 0.2795 0.118 Uiso 1 1 calc R U
C36 C 0.44402(15) 0.84447(10) 0.29349(17) 0.0841(7) Uani 1 1 d . .
H361 H 0.4758 0.8051 0.2732 0.101 Uiso 1 1 calc R U
C37 C -0.25511(18) 1.02193(14) 0.4109(2) 0.1238(10) Uani 1 1 d . .
H371 H -0.2996 1.0525 0.4362 0.186 Uiso 1 1 calc R U
H372 H -0.2963 0.9898 0.3603 0.186 Uiso 1 1 calc R U
H373 H -0.2128 1.0508 0.3805 0.186 Uiso 1 1 calc R U
C38 C 0.46635(15) 1.09258(9) 0.37906(16) 0.0790(6) Uani 1 1 d . .
H381 H 0.5124 1.1321 0.3802 0.118 Uiso 1 1 calc R U
H382 H 0.4683 1.0802 0.4480 0.118 Uiso 1 1 calc R U
H383 H 0.3973 1.1061 0.3415 0.118 Uiso 1 1 calc R U

loop_
_atom_site_aniso_label
_atom_site_aniso_U_11
_atom_site_aniso_U_22
_atom_site_aniso_U_33
_atom_site_aniso_U_23
_atom_site_aniso_U_13
_atom_site_aniso_U_12
O1 0.0494(7) 0.0579(8) 0.0694(10) 0.0030(6) 0.0206(7) 0.0012(6)
O2 0.0618(7) 0.0547(7) 0.0754(10) 0.0101(7) 0.0249(7) 0.0038(6)
O3 0.0661(8) 0.1184(11) 0.0523(11) 0.0021(8) 0.0147(8) 0.0237(8)
O4 0.0830(9) 0.0576(8) 0.0956(12) 0.0004(7) 0.0423(9) -0.0037(7)
O5 0.0610(8) 0.0858(9) 0.0800(13) 0.0131(8) 0.0100(8) 0.0136(7)
N1 0.0458(8) 0.0553(9) 0.0577(11) 0.0017(8) 0.0150(8) -0.0005(9)
C1 0.0499(11) 0.0589(12) 0.0567(15) -0.0004(10) 0.0201(10) 0.0025(10)
C2 0.0530(11) 0.0537(11) 0.0549(14) 0.0018(9) 0.0187(10) 0.0038(9)
C3 0.0505(11) 0.0505(11) 0.0496(14) -0.0009(9) 0.0173(10) 0.0043(9)
C4 0.0488(10) 0.0652(11) 0.0599(14) -0.0016(9) 0.0164(11) 0.0020(9)
C5 0.0483(11) 0.0651(11) 0.0525(15) 0.0021(10) 0.0165(11) -0.0020(9)
C6 0.0435(10) 0.0602(11) 0.0474(14) 0.0023(9) 0.0141(10) -0.0010(9)
C7 0.0594(12) 0.0808(14) 0.0555(15) -0.0051(11) 0.0131(11) 0.0092(10)
C8 0.0641(13) 0.0813(14) 0.0707(19) -0.0058(12) 0.0167(13) 0.0167(11)
C9 0.0441(10) 0.0631(12) 0.0648(17) 0.0110(11) 0.0123(11) 0.0012(9)
C10 0.0532(11) 0.0813(13) 0.0497(14) -0.0001(11) 0.0125(11) -0.0027(10)
C11 0.0505(11) 0.0668(12) 0.0578(16) -0.0008(10) 0.0168(11) 0.0029(9)
C12 0.0513(10) 0.0550(11) 0.0412(13) -0.0037(8) 0.0153(9) 0.0013(9)
C13 0.0554(11) 0.0545(11) 0.0574(14) -0.0032(9) 0.0207(10) 0.0082(9)
C14 0.0550(11) 0.0553(11) 0.0621(15) -0.0059(9) 0.0245(10) -0.0017(9)
C15 0.0697(12) 0.0494(11) 0.0519(14) -0.0052(9) 0.0244(11) -0.0025(10)
C16 0.0625(12) 0.0529(11) 0.0569(14) -0.0002(9) 0.0176(10) 0.0064(9)
C17 0.0513(11) 0.0594(11) 0.0540(14) -0.0040(9) 0.0172(10) 0.0072(9)
C18 0.0687(14) 0.133(2) 0.072(2) 0.0331(15) 0.0068(14) 0.0102(13)
C19 0.0892(16) 0.0807(14) 0.107(2) -0.0027(13) 0.0482(15) -0.0177(12)
O6 0.0463(7) 0.0632(8) 0.0715(10) -0.0013(6) 0.0163(7) -0.0042(6)
O7 0.0582(8) 0.0554(8) 0.0979(12) -0.0053(7) 0.0133(7) -0.0042(6)
O8 0.0745(9) 0.1394(12) 0.0548(11) 0.0132(9) 0.0100(9) 0.0420(9)
O9 0.1017(10) 0.0568(8) 0.1079(13) -0.0143(8) 0.0552(10) -0.0144(8)
O10 0.0861(10) 0.1312(13) 0.0912(14) -0.0214(10) 0.0173(10) 0.0443(10)
N2 0.0442(8) 0.0556(9) 0.0613(12) -0.0005(7) 0.0167(8) -0.0016(8)
C20 0.0498(11) 0.0608(13) 0.0584(15) -0.0025(10) 0.0098(10) -0.0016(10)
C21 0.0485(11) 0.0571(12) 0.0532(14) -0.0002(9) 0.0124(10) 0.0021(9)
C22 0.0497(11) 0.0560(11) 0.0439(12) 0.0021(8) 0.0134(9) 0.0040(9)
C23 0.0473(10) 0.0679(12) 0.0589(14) -0.0027(10) 0.0157(10) -0.0012(9)
C24 0.0515(11) 0.0773(13) 0.0529(16) 0.0049(11) 0.0130(11) 0.0033(10)
C25 0.0514(11) 0.0738(12) 0.0451(15) 0.0033(10) 0.0085(11) 0.0059(9)
C26 0.0731(14) 0.1011(16) 0.0498(16) 0.0012(12) 0.0099(12) 0.0186(12)
C27 0.0821(15) 0.1197(18) 0.0562(18) -0.0078(13) 0.0188(14) 0.0287(14)
C28 0.0586(12) 0.0854(14) 0.0740(19) -0.0155(12) 0.0139(13) 0.0157(11)
C29 0.0673(13) 0.0908(15) 0.0605(17) -0.0044(11) 0.0071(12) 0.0235(11)
C30 0.0668(12) 0.0819(13) 0.0490(15) -0.0034(11) 0.0145(12) 0.0115(11)
C31 0.0514(10) 0.0584(11) 0.0476(13) 0.0019(9) 0.0173(10) 0.0038(9)
C32 0.0567(12) 0.0654(13) 0.116(2) 0.0017(12) 0.0393(13) 0.0064(10)
C33 0.0638(12) 0.0557(12) 0.1073(19) 0.0001(11) 0.0333(13) 0.0099(10)
C34 0.0736(13) 0.0507(11) 0.0607(15) 0.0006(9) 0.0264(11) -0.0039(10)
C35 0.1072(17) 0.0673(14) 0.155(2) -0.0349(14) 0.0942(18) -0.0282(13)
C36 0.0921(15) 0.0638(13) 0.122(2) -0.0258(12) 0.0722(15) -0.0118(11)
C37 0.0905(17) 0.137(2) 0.124(3) -0.0338(19) -0.0021(17) 0.0534(17)
C38 0.0909(15) 0.0550(12) 0.0898(18) -0.0044(11) 0.0238(14) 0.0049(11)

loop_
_atom_type_symbol
_atom_type_description
_atom_type_scat_dispersion_real
_atom_type_scat_dispersion_imag
_atom_type_scat_source
C C 0.0033 0.0016 'International Tables Vol C Tables 4.2.6.8 and 6.1.1.4'
H H 0.0000 0.0000 'International Tables Vol C Tables 4.2.6.8 and 6.1.1.4'
N N 0.0061 0.0033 'International Tables Vol C Tables 4.2.6.8 and 6.1.1.4'
O O 0.0106 0.0060 'International Tables Vol C Tables 4.2.6.8 and 6.1.1.4'

loop_
_geom_angle_atom_site_label_1
_geom_angle_atom_site_label_2
_geom_angle_atom_site_label_3
_geom_angle
C1 O1 C2 107.79(13)
C15 O4 C19 118.72(14)
C9 O5 C18 118.42(17)
C1 N1 C3 110.59(14)
C1 N1 H1 121.1(11)
C3 N1 H1 127.4(11)
O2 C1 N1 130.23(17)
O2 C1 O1 123.19(16)
N1 C1 O1 106.58(15)
C3 C2 O1 109.31(15)
C3 C2 C4 134.39(16)
O1 C2 C4 116.07(14)
C2 C3 N1 105.64(15)
C2 C3 C12 132.97(17)
N1 C3 C12 121.37(14)
C2 C4 C5 115.26(16)
C2 C4 H41 108.5
C5 C4 H41 108.5
C2 C4 H42 108.5
C5 C4 H42 108.5
H41 C4 H42 107.5
O3 C5 C6 121.41(16)
O3 C5 C4 119.59(17)
C6 C5 C4 118.96(18)
C11 C6 C7 117.55(17)
C11 C6 C5 123.46(17)
C7 C6 C5 118.97(18)
C8 C7 C6 121.3(2)
C8 C7 H71 119.4
C6 C7 H71 119.4
C7 C8 C9 120.31(18)
C7 C8 H81 119.8
C9 C8 H81 119.8
O5 C9 C10 125.6(2)
O5 C9 C8 114.99(18)
C10 C9 C8 119.38(18)
C9 C10 C11 119.90(19)
C9 C10 H101 120.0
C11 C10 H101 120.0
C6 C11 C10 121.52(17)
C6 C11 H111 119.2
C10 C11 H111 119.2
C13 C12 C17 117.40(15)
C13 C12 C3 120.84(15)
C17 C12 C3 121.76(15)
C14 C13 C12 121.61(16)
C14 C13 H131 119.2
C12 C13 H131 119.2
C15 C14 C13 119.68(16)
C15 C14 H141 120.2
C13 C14 H141 120.2
O4 C15 C14 124.51(15)
O4 C15 C16 115.93(16)
C14 C15 C16 119.56(16)
C17 C16 C15 120.64(16)
C17 C16 H161 119.7
C15 C16 H161 119.7
C16 C17 C12 121.05(15)
C16 C17 H171 119.5
C12 C17 H171 119.5
O5 C18 H181 109.5
O5 C18 H182 109.5
H181 C18 H182 109.5
O5 C18 H183 109.5
H181 C18 H183 109.5
H182 C18 H183 109.5
O4 C19 H191 109.5
O4 C19 H192 109.5
H191 C19 H192 109.5
O4 C19 H193 109.5
H191 C19 H193 109.5
H192 C19 H193 109.5
C20 O6 C21 107.74(13)
C34 O9 C38 118.13(14)
C28 O10 C37 117.79(18)
C20 N2 C22 109.80(14)
C20 N2 H2 122.8(10)
C22 N2 H2 127.2(10)
O7 C20 N2 130.19(16)
O7 C20 O6 122.37(16)
N2 C20 O6 107.42(16)
C22 C21 O6 109.16(14)
C22 C21 C23 134.81(16)
O6 C21 C23 115.93(14)
C21 C22 N2 105.84(14)
C21 C22 C31 132.25(15)
N2 C22 C31 121.90(14)
C21 C23 C24 115.17(15)
C21 C23 H231 108.5
C24 C23 H231 108.5
C21 C23 H232 108.5
C24 C23 H232 108.5
H231 C23 H232 107.5
O8 C24 C25 122.29(19)
O8 C24 C23 120.14(17)
C25 C24 C23 117.57(17)
C30 C25 C26 116.85(17)
C30 C25 C24 123.15(18)
C26 C25 C24 119.99(18)
C27 C26 C25 121.4(2)
C27 C26 H261 119.3
C25 C26 H261 119.3
C26 C27 C28 120.2(2)
C26 C27 H271 119.9
C28 C27 H271 119.9
C29 C28 O10 124.6(2)
C29 C28 C27 119.81(19)
O10 C28 C27 115.6(2)
C28 C29 C30 119.36(19)
C28 C29 H291 120.3
C30 C29 H291 120.3
C25 C30 C29 122.36(19)
C25 C30 H301 118.8
C29 C30 H301 118.8
C36 C31 C32 116.38(16)
C36 C31 C22 121.59(16)
C32 C31 C22 122.01(15)
C33 C32 C31 122.58(17)
C33 C32 H321 118.7
C31 C32 H321 118.7
C34 C33 C32 119.76(17)
C34 C33 H331 120.1
C32 C33 H331 120.1
C33 C34 C35 118.84(17)
C33 C34 O9 125.15(17)
C35 C34 O9 116.01(16)
C34 C35 C36 121.31(17)
C34 C35 H351 119.3
C36 C35 H351 119.3
C31 C36 C35 121.12(17)
C31 C36 H361 119.4
C35 C36 H361 119.4
O10 C37 H371 109.5
O10 C37 H372 109.5
H371 C37 H372 109.5
O10 C37 H373 109.5
H371 C37 H373 109.5
H372 C37 H373 109.5
O9 C38 H381 109.5
O9 C38 H382 109.5
H381 C38 H382 109.5
O9 C38 H383 109.5
H381 C38 H383 109.5
H382 C38 H383 109.5

loop_
_geom_bond_atom_site_label_1
_geom_bond_atom_site_label_2
_geom_bond_distance
O1 C1 1.3640(19)
O1 C2 1.3954(18)
O2 C1 1.2070(19)
O3 C5 1.209(2)
O4 C15 1.3580(19)
O4 C19 1.420(2)
O5 C9 1.353(2)
O5 C18 1.415(2)
N1 C1 1.344(2)
N1 C3 1.397(2)
N1 H1 0.856(16)
C2 C3 1.332(2)
C2 C4 1.471(2)
C3 C12 1.457(2)
C4 C5 1.510(2)
C4 H41 0.9700
C4 H42 0.9700
C5 C6 1.467(2)
C6 C11 1.370(2)
C6 C7 1.385(2)
C7 C8 1.367(2)
C7 H71 0.9300
C8 C9 1.371(3)
C8 H81 0.9300
C9 C10 1.367(2)
C10 C11 1.380(2)
C10 H101 0.9300
C11 H111 0.9300
C12 C13 1.386(2)
C12 C17 1.393(2)
C13 C14 1.378(2)
C13 H131 0.9300
C14 C15 1.375(2)
C14 H141 0.9300
C15 C16 1.376(2)
C16 C17 1.365(2)
C16 H161 0.9300
C17 H171 0.9300
C18 H181 0.9600
C18 H182 0.9600
C18 H183 0.9600
C19 H191 0.9600
C19 H192 0.9600
C19 H193 0.9600
O6 C20 1.3521(19)
O6 C21 1.3931(18)
O7 C20 1.2168(19)
O8 C24 1.204(2)
O9 C34 1.3604(19)
O9 C38 1.4130(19)
O10 C28 1.354(2)
O10 C37 1.408(3)
N2 C20 1.340(2)
N2 C22 1.4002(19)
N2 H2 0.914(15)
C21 C22 1.330(2)
C21 C23 1.475(2)
C22 C31 1.452(2)
C23 C24 1.508(2)
C23 H231 0.9700
C23 H232 0.9700
C24 C25 1.472(2)
C25 C30 1.373(2)
C25 C26 1.385(2)
C26 C27 1.367(2)
C26 H261 0.9300
C27 C28 1.372(3)
C27 H271 0.9300
C28 C29 1.361(3)
C29 C30 1.376(2)
C29 H291 0.9300
C30 H301 0.9300
C31 C36 1.367(2)
C31 C32 1.373(2)
C32 C33 1.375(2)
C32 H321 0.9300
C33 C34 1.351(2)
C33 H331 0.9300
C34 C35 1.356(2)
C35 C36 1.374(2)
C35 H351 0.9300
C36 H361 0.9300
C37 H371 0.9600
C37 H372 0.9600
C37 H373 0.9600
C38 H381 0.9600
C38 H382 0.9600
C38 H383 0.9600

loop_
_geom_hbond_atom_site_label_D
_geom_hbond_atom_site_label_H
_geom_hbond_atom_site_label_A
_geom_hbond_distance_DH
_geom_hbond_distance_HA
_geom_hbond_distance_DA
_geom_hbond_angle_DHA
N1 H1 O7 0.856(16) 1.971(16) 2.7998(18) 162.6(16)
N2 H2 O2 0.914(15) 1.941(16) 2.8356(17) 165.8(14)

loop_
_geom_torsion_atom_site_label_1
_geom_torsion_atom_site_label_2
_geom_torsion_atom_site_label_3
_geom_torsion_atom_site_label_4
_geom_torsion
C3 N1 C1 O2 -177.17(18)
C3 N1 C1 O1 2.75(18)
C2 O1 C1 O2 176.97(16)
C2 O1 C1 N1 -2.97(17)
C1 O1 C2 C3 2.17(19)
C1 O1 C2 C4 -173.24(14)
O1 C2 C3 N1 -0.48(19)
C4 C2 C3 N1 173.75(18)
O1 C2 C3 C12 -178.95(16)
C4 C2 C3 C12 -4.7(3)
C1 N1 C3 C2 -1.43(19)
C1 N1 C3 C12 177.26(15)
C3 C2 C4 C5 88.8(2)
O1 C2 C4 C5 -97.31(17)
C2 C4 C5 O3 8.0(2)
C2 C4 C5 C6 -169.80(14)
O3 C5 C6 C11 171.21(17)
C4 C5 C6 C11 -11.1(2)
O3 C5 C6 C7 -10.3(2)
C4 C5 C6 C7 167.38(14)
C11 C6 C7 C8 0.8(2)
C5 C6 C7 C8 -177.73(15)
C6 C7 C8 C9 0.9(3)
C18 O5 C9 C10 5.1(2)
C18 O5 C9 C8 -174.01(16)
C7 C8 C9 O5 176.52(15)
C7 C8 C9 C10 -2.6(3)
O5 C9 C10 C11 -176.37(15)
C8 C9 C10 C11 2.7(2)
C7 C6 C11 C10 -0.8(2)
C5 C6 C11 C10 177.72(15)
C9 C10 C11 C6 -1.0(2)
C2 C3 C12 C13 156.81(19)
N1 C3 C12 C13 -21.5(2)
C2 C3 C12 C17 -23.3(3)
N1 C3 C12 C17 158.39(16)
C17 C12 C13 C14 2.4(3)
C3 C12 C13 C14 -177.72(16)
C12 C13 C14 C15 -0.4(3)
C19 O4 C15 C14 -6.1(3)
C19 O4 C15 C16 174.12(18)
C13 C14 C15 O4 178.46(16)
C13 C14 C15 C16 -1.8(3)
O4 C15 C16 C17 -178.35(15)
C14 C15 C16 C17 1.9(3)
C15 C16 C17 C12 0.2(3)
C13 C12 C17 C16 -2.3(2)
C3 C12 C17 C16 177.81(16)
C22 N2 C20 O7 -179.5(2)
C22 N2 C20 O6 1.70(19)
C21 O6 C20 O7 -179.79(17)
C21 O6 C20 N2 -0.90(19)
C20 O6 C21 C22 -0.2(2)
C20 O6 C21 C23 176.75(15)
O6 C21 C22 N2 1.24(19)
C23 C21 C22 N2 -174.95(19)
O6 C21 C22 C31 -177.74(17)
C23 C21 C22 C31 6.1(4)
C20 N2 C22 C21 -1.84(19)
C20 N2 C22 C31 177.27(16)
C22 C21 C23 C24 -86.2(3)
O6 C21 C23 C24 97.84(18)
C21 C23 C24 O8 -9.7(2)
C21 C23 C24 C25 170.86(14)
O8 C24 C25 C30 171.08(19)
C23 C24 C25 C30 -9.5(2)
O8 C24 C25 C26 -9.7(3)
C23 C24 C25 C26 169.73(17)
C30 C25 C26 C27 -1.2(3)
C24 C25 C26 C27 179.51(17)
C25 C26 C27 C28 -0.4(3)
C37 O10 C28 C29 -6.4(3)
C37 O10 C28 C27 174.1(2)
C26 C27 C28 C29 1.6(3)
C26 C27 C28 O10 -178.87(18)
O10 C28 C29 C30 179.45(18)
C27 C28 C29 C30 -1.0(3)
C26 C25 C30 C29 1.7(3)
C24 C25 C30 C29 -178.98(17)
C28 C29 C30 C25 -0.7(3)
C21 C22 C31 C36 -170.7(2)
N2 C22 C31 C36 10.5(3)
C21 C22 C31 C32 11.1(3)
N2 C22 C31 C32 -167.76(17)
C36 C31 C32 C33 0.3(3)
C22 C31 C32 C33 178.57(18)
C31 C32 C33 C34 -0.4(3)
C32 C33 C34 C35 0.8(3)
C32 C33 C34 O9 -179.23(18)
C38 O9 C34 C33 10.9(3)
C38 O9 C34 C35 -169.13(19)
C33 C34 C35 C36 -1.0(3)
O9 C34 C35 C36 179.0(2)
C32 C31 C36 C35 -0.5(3)
C22 C31 C36 C35 -178.8(2)
C34 C35 C36 C31 0.9(4)
